data_4324137
loop_
_publ_author_name
'Juan Forni\'es'
'Consuelo Fortu\~no'
'Susana Ib\'a\~nez'
'Antonio Mart\'in'
'Pilar Romero'
'Piero Mastrorilli'
'Vito Gallo'

_publ_section_title
;
 Synthesis, Dynamic Behavior, and Reactivity of New Unsaturated
 Heterotrinuclear 46 Valence Electron Complexes Polynuclear Homo- or
 Heterometallic Palladium(II)-Platinum(II) Pentafluorophenyl Complexes
 Containing Bridging Diphenylphosphido Ligands. 27. For part 26, see ref
 1.
;
_journal_name_full 'Inorganic Chemistry'
_journal_page_first 285
_journal_page_last 298
_journal_paper_doi 10.1021/ic101934t
_journal_volume 50
_journal_year 2011
_chemical_formula_sum 'C77 H45 F20 N P4 Pd Pt2'
_chemical_formula_weight 1984.60
_chemical_name_systematic
; 
 ? 
;
_space_group_IT_number 14
_symmetry_cell_setting monoclinic
_symmetry_space_group_name_Hall '-P 2ybc'
_symmetry_space_group_name_H-M 'P 1 21/c 1'
_atom_sites_solution_hydrogens geom
_atom_sites_solution_primary direct
_atom_sites_solution_secondary difmap
_audit_creation_method SHELXL-97
_cell_angle_alpha 90.00
_cell_angle_beta 104.197(3)
_cell_angle_gamma 90.00
_cell_formula_units_Z 4
_cell_length_a 17.6125(6)
_cell_length_b 22.1870(7)
_cell_length_c 18.1842(6)
_cell_measurement_reflns_used 23876
_cell_measurement_temperature 123(2)
_cell_measurement_theta_max 24.9994
_cell_measurement_theta_min 2.8828
_cell_volume 6888.8(4)
_computing_cell_refinement
;
CrysAlis RED, Oxford Diffraction Ltd.,
Version 1.171.24pre3b beta (release 21.07.2004 CrysAlis171 .NET)
(compiled Aug 21 2004,09:15:34)
;
_computing_data_collection
;
CrysAlis CCD, Oxford Diffraction Ltd.,
Version 1.171.24pre3b beta (release 21.07.2004 CrysAlis171 .NET)
(compiled Aug 21 2004,09:15:34)
;
_computing_data_reduction
;
CrysAlis RED, Oxford Diffraction Ltd.,
Version 1.171.24pre3b beta (release 21.07.2004 CrysAlis171 .NET)
(compiled Aug 21 2004,09:15:34)
;
_computing_structure_refinement 'SHELXL-97 (Sheldrick, 1997)'
_computing_structure_solution 'SHELXS-97 (Sheldrick, 1990)'
_diffrn_ambient_temperature 123(2)
_diffrn_detector_area_resol_mean 16.0655
_diffrn_measured_fraction_theta_full 0.996
_diffrn_measured_fraction_theta_max 0.995
_diffrn_measurement_details
;
  1 omega  -50.00   44.50   0.7500   55.0000
omega____ theta____ kappa____ phi______ omega'___ theta'___ frames
    -       30.0000  -79.0000    0.0000    0.0000    0.0000 126

  2 omega  -45.00   45.00   0.7500   55.0000
omega____ theta____ kappa____ phi______ omega'___ theta'___ frames
    -       30.0000  -79.0000   90.0000    0.0000    0.0000 120

  3 omega  -45.00   45.00   0.7500   55.0000
omega____ theta____ kappa____ phi______ omega'___ theta'___ frames
    -       30.0000  -79.0000  180.0000    0.0000    0.0000 120

  4 omega  -40.00   39.50   0.7500   55.0000
omega____ theta____ kappa____ phi______ omega'___ theta'___ frames
    -       30.0000  -79.0000  270.0000    0.0000    0.0000 106

;
_diffrn_measurement_device_type 'Oxford Diffaction Xcalibur'
_diffrn_measurement_method 'w scans'
_diffrn_orient_matrix_UB_11 -0.0298377729
_diffrn_orient_matrix_UB_12 -0.0028559447
_diffrn_orient_matrix_UB_13 -0.0341236644
_diffrn_orient_matrix_UB_21 -0.0187478316
_diffrn_orient_matrix_UB_22 0.0261659410
_diffrn_orient_matrix_UB_23 0.0096544309
_diffrn_orient_matrix_UB_31 0.0222790171
_diffrn_orient_matrix_UB_32 0.0182819128
_diffrn_orient_matrix_UB_33 -0.0190039391
_diffrn_radiation_monochromator graphite
_diffrn_radiation_source 'Enhance (Mo) X-ray Source'
_diffrn_radiation_type MoK\a
_diffrn_radiation_wavelength 0.71073
_diffrn_reflns_av_R_equivalents 0.0313
_diffrn_reflns_av_sigmaI/netI 0.0365
_diffrn_reflns_limit_h_max 17
_diffrn_reflns_limit_h_min -20
_diffrn_reflns_limit_k_max 26
_diffrn_reflns_limit_k_min -25
_diffrn_reflns_limit_l_max 21
_diffrn_reflns_limit_l_min -19
_diffrn_reflns_number 32559
_diffrn_reflns_theta_full 25.00
_diffrn_reflns_theta_max 25.06
_diffrn_reflns_theta_min 3.43
_exptl_absorpt_coefficient_mu 4.504
_exptl_absorpt_correction_T_max 0.3989
_exptl_absorpt_correction_T_min 0.2660
_exptl_absorpt_correction_type multi-scan
_exptl_absorpt_process_details
;
CrysAlis RED, Oxford Diffraction Ltd.,
Version 1.171.31.7 (release 18-10-2006 CrysAlis171 .NET)
(compiled Oct 18 2006,16:28:17)
empirical absorption correction using spherical harmonics,
 implemented in SCALE3 ABSPACK scaling algorithm.
;
_exptl_crystal_colour red
_exptl_crystal_density_diffrn 1.914
_exptl_crystal_density_method 'not measured'
_exptl_crystal_description bloc
_exptl_crystal_F_000 3824
_exptl_crystal_size_max 0.40
_exptl_crystal_size_mid 0.35
_exptl_crystal_size_min 0.25
_refine_diff_density_max 2.179
_refine_diff_density_min -1.327
_refine_diff_density_rms 0.129
_refine_ls_extinction_method none
_refine_ls_goodness_of_fit_ref 1.088
_refine_ls_hydrogen_treatment constr
_refine_ls_matrix_type full
_refine_ls_number_parameters 982
_refine_ls_number_reflns 12153
_refine_ls_number_restraints 0
_refine_ls_restrained_S_all 1.088
_refine_ls_R_factor_all 0.0479
_refine_ls_R_factor_gt 0.0392
_refine_ls_shift/su_max 0.001
_refine_ls_shift/su_mean 0.000
_refine_ls_structure_factor_coef Fsqd
_refine_ls_weighting_details 'calc w=1/[\s^2^(Fo^2^)+(0.0415P)^2^+15.1846P] where P=(Fo^2^+2Fc^2^)/3'
_refine_ls_weighting_scheme calc
_refine_ls_wR_factor_gt 0.0832
_refine_ls_wR_factor_ref 0.0871
_reflns_number_gt 10703
_reflns_number_total 12153
_reflns_threshold_expression >2sigma(I)
_cod_data_source_file ic101934t_si_001_3.cif
_cod_data_source_block 7trans
_cod_database_code 4324137

loop_
_symmetry_equiv_pos_as_xyz
'x, y, z'
'-x, y+1/2, -z+1/2'
'-x, -y, -z'
'x, -y-1/2, z-1/2'

loop_
_atom_site_label
_atom_site_type_symbol
_atom_site_fract_x
_atom_site_fract_y
_atom_site_fract_z
_atom_site_U_iso_or_equiv
_atom_site_adp_type
_atom_site_occupancy
_atom_site_symmetry_multiplicity
_atom_site_calc_flag
_atom_site_refinement_flags
_atom_site_disorder_assembly
_atom_site_disorder_group
Pt1 Pt -0.091249(11) -0.140655(9) -0.713997(12) 0.02025(6) Uani 1 1 d . . .
Pt2 Pt -0.413678(13) 0.051971(10) -0.749302(14) 0.02919(7) Uani 1 1 d . B .
Pd Pd -0.28565(2) -0.040895(17) -0.75011(2) 0.01983(10) Uani 1 1 d . . .
P1 P -0.22210(8) -0.12973(6) -0.70654(8) 0.0199(3) Uani 1 1 d . . .
P2 P -0.37782(9) -0.03388(7) -0.68236(9) 0.0297(3) Uani 1 1 d . . .
P3 P -0.08092(8) -0.04613(6) -0.75996(8) 0.0197(3) Uani 1 1 d . . .
P4 P -0.19924(8) -0.02503(6) -0.83298(8) 0.0191(3) Uani 1 1 d . . .
F1 F -0.0213(2) -0.20476(14) -0.55119(19) 0.0367(8) Uani 1 1 d . . .
F2 F -0.0134(2) -0.31978(16) -0.5063(2) 0.0460(9) Uani 1 1 d . . .
F3 F -0.0688(3) -0.40931(15) -0.6072(2) 0.0562(11) Uani 1 1 d . . .
F4 F -0.1377(2) -0.38151(15) -0.7561(2) 0.0463(10) Uani 1 1 d . . .
F5 F -0.1479(2) -0.26632(14) -0.80180(18) 0.0336(8) Uani 1 1 d . . .
F6 F 0.0756(2) -0.1094(2) -0.6002(3) 0.0610(12) Uani 1 1 d . . .
F7 F 0.2231(3) -0.1382(3) -0.6035(4) 0.100(2) Uani 1 1 d . . .
F8 F 0.2518(3) -0.2033(2) -0.7201(4) 0.107(2) Uani 1 1 d . . .
F9 F 0.1294(3) -0.2354(2) -0.8389(4) 0.097(2) Uani 1 1 d . . .
F10 F -0.0184(3) -0.20825(18) -0.8371(2) 0.0560(11) Uani 1 1 d . . .
F11 F -0.5917(2) 0.01987(18) -0.7923(3) 0.0581(12) Uani 1 1 d . . .
F12 F -0.6814(2) -0.0550(2) -0.8928(3) 0.0769(16) Uani 1 1 d . B .
F13 F -0.6225(3) -0.1129(2) -0.9982(3) 0.0836(16) Uani 1 1 d . . .
F14 F -0.4692(3) -0.0937(2) -1.0016(2) 0.0626(12) Uani 1 1 d . B .
F15 F -0.3788(2) -0.01811(18) -0.9026(2) 0.0433(9) Uani 1 1 d . . .
F16 F -0.4917(2) 0.0908(2) -0.6225(3) 0.0615(12) Uani 1 1 d . . .
F17 F -0.4564(3) 0.1687(3) -0.5066(3) 0.0764(15) Uani 1 1 d . B .
F18 F -0.3176(3) 0.2305(2) -0.4769(3) 0.0775(14) Uani 1 1 d . . .
F19 F -0.2126(3) 0.2084(3) -0.5605(3) 0.095(2) Uani 1 1 d . B .
F20 F -0.2473(3) 0.1313(2) -0.6773(3) 0.0759(16) Uani 1 1 d . . .
N N -0.4531(3) 0.1322(2) -0.8117(3) 0.0306(11) Uani 1 1 d . . .
C1 C -0.0887(3) -0.2295(2) -0.6779(3) 0.0235(11) Uani 1 1 d . . .
C2 C -0.0540(3) -0.2467(2) -0.6038(3) 0.0265(12) Uani 1 1 d . . .
C3 C -0.0476(4) -0.3059(3) -0.5796(3) 0.0334(14) Uani 1 1 d . . .
C4 C -0.0755(4) -0.3515(2) -0.6304(4) 0.0335(14) Uani 1 1 d . . .
C5 C -0.1095(4) -0.3371(2) -0.7046(3) 0.0303(13) Uani 1 1 d . . .
C6 C -0.1141(3) -0.2770(2) -0.7272(3) 0.0263(12) Uani 1 1 d . . .
C7 C 0.0221(3) -0.1595(3) -0.7182(4) 0.0306(13) Uani 1 1 d . . .
C8 C 0.0868(4) -0.1425(3) -0.6592(5) 0.0453(18) Uani 1 1 d . . .
C9 C 0.1624(4) -0.1564(4) -0.6598(6) 0.059(2) Uani 1 1 d . . .
C10 C 0.1771(4) -0.1881(4) -0.7193(7) 0.068(3) Uani 1 1 d . . .
C11 C 0.1171(5) -0.2050(3) -0.7793(6) 0.062(3) Uani 1 1 d . . .
C12 C 0.0392(4) -0.1900(3) -0.7777(4) 0.0385(16) Uani 1 1 d . . .
C13 C -0.4788(3) 0.0018(3) -0.8398(4) 0.0329(14) Uani 1 1 d . . .
C14 C -0.5580(4) -0.0081(3) -0.8446(4) 0.0452(17) Uani 1 1 d . B .
C15 C -0.6057(4) -0.0465(3) -0.8957(5) 0.056(2) Uani 1 1 d . . .
C16 C -0.5758(4) -0.0752(3) -0.9479(5) 0.057(2) Uani 1 1 d . B .
C17 C -0.4994(5) -0.0660(3) -0.9500(4) 0.0483(18) Uani 1 1 d . . .
C18 C -0.4533(3) -0.0272(3) -0.8967(4) 0.0343(14) Uani 1 1 d . B .
C19 C -0.3715(4) 0.1070(3) -0.6571(4) 0.0360(14) Uani 1 1 d . . .
C20 C -0.4213(4) 0.1195(3) -0.6096(4) 0.0401(15) Uani 1 1 d . B .
C21 C -0.4043(4) 0.1600(4) -0.5504(4) 0.0516(19) Uani 1 1 d . . .
C22 C -0.3346(5) 0.1905(4) -0.5342(4) 0.056(2) Uani 1 1 d . B .
C23 C -0.2822(5) 0.1798(4) -0.5780(4) 0.056(2) Uani 1 1 d . . .
C24 C -0.3016(4) 0.1391(3) -0.6368(4) 0.0493(18) Uani 1 1 d . B .
C25 C -0.2291(3) -0.1460(2) -0.6093(3) 0.0215(11) Uani 1 1 d . . .
C26 C -0.2975(3) -0.1685(2) -0.5932(3) 0.0253(12) Uani 1 1 d . . .
H26 H -0.3422 -0.1766 -0.6332 0.030 Uiso 1 1 calc R . .
C27 C -0.2998(3) -0.1788(3) -0.5185(3) 0.0297(13) Uani 1 1 d . . .
H27 H -0.3459 -0.1951 -0.5080 0.036 Uiso 1 1 calc R . .
C28 C -0.2364(4) -0.1659(3) -0.4596(3) 0.0341(14) Uani 1 1 d . . .
H28 H -0.2392 -0.1724 -0.4087 0.041 Uiso 1 1 calc R . .
C29 C -0.1681(4) -0.1433(3) -0.4748(3) 0.0334(14) Uani 1 1 d . . .
H29 H -0.1240 -0.1346 -0.4343 0.040 Uiso 1 1 calc R . .
C30 C -0.1646(3) -0.1336(3) -0.5493(3) 0.0302(13) Uani 1 1 d . . .
H30 H -0.1179 -0.1182 -0.5596 0.036 Uiso 1 1 calc R . .
C31 C -0.2839(3) -0.1886(2) -0.7640(3) 0.0239(12) Uani 1 1 d . . .
C32 C -0.2859(3) -0.2472(2) -0.7352(3) 0.0241(12) Uani 1 1 d . . .
H32 H -0.2561 -0.2567 -0.6855 0.029 Uiso 1 1 calc R . .
C33 C -0.3318(4) -0.2912(3) -0.7797(4) 0.0366(15) Uani 1 1 d . . .
H33 H -0.3341 -0.3305 -0.7594 0.044 Uiso 1 1 calc R . .
C34 C -0.3736(4) -0.2790(3) -0.8523(4) 0.0398(16) Uani 1 1 d . . .
H34 H -0.4047 -0.3095 -0.8818 0.048 Uiso 1 1 calc R . .
C35 C -0.3704(4) -0.2219(3) -0.8823(4) 0.0390(15) Uani 1 1 d . . .
H35 H -0.3988 -0.2134 -0.9328 0.047 Uiso 1 1 calc R . .
C36 C -0.3258(3) -0.1771(3) -0.8391(3) 0.0297(13) Uani 1 1 d . . .
H36 H -0.3235 -0.1383 -0.8603 0.036 Uiso 1 1 calc R . .
C37 C -0.3428(4) -0.0244(3) -0.5799(4) 0.0385(16) Uani 1 1 d . . .
C38 C -0.2710(4) 0.0022(3) -0.5532(4) 0.0473(18) Uani 1 1 d . . .
H38 H -0.2413 0.0135 -0.5882 0.057 Uiso 1 1 calc R . .
C39 C -0.2405(5) 0.0129(4) -0.4761(4) 0.061(2) Uani 1 1 d . . .
H39 H -0.1911 0.0320 -0.4589 0.074 Uiso 1 1 calc R . .
C40 C -0.2828(6) -0.0045(4) -0.4250(5) 0.073(3) Uani 1 1 d . . .
H40 H -0.2626 0.0028 -0.3723 0.087 Uiso 1 1 calc R . .
C41 C -0.3532(6) -0.0319(4) -0.4499(5) 0.067(3) Uani 1 1 d . . .
H41 H -0.3819 -0.0439 -0.4144 0.081 Uiso 1 1 calc R . .
C42 C -0.3842(5) -0.0428(3) -0.5269(4) 0.051(2) Uani 1 1 d . . .
H42 H -0.4332 -0.0626 -0.5435 0.062 Uiso 1 1 calc R . .
C43 C -0.4628(4) -0.0846(3) -0.7006(4) 0.0398(16) Uani 1 1 d . . .
C44 C -0.5296(4) -0.0715(3) -0.6751(5) 0.060(2) Uani 1 1 d . . .
H44 H -0.5302 -0.0386 -0.6418 0.072 Uiso 1 1 calc R . .
C45 C -0.5964(5) -0.1084(4) -0.7001(6) 0.078(3) Uani 1 1 d . . .
H45 H -0.6410 -0.1014 -0.6807 0.093 Uiso 1 1 calc R . .
C46 C -0.5989(5) -0.1538(4) -0.7515(6) 0.077(3) Uani 1 1 d . . .
H46 H -0.6456 -0.1763 -0.7697 0.092 Uiso 1 1 calc R . .
C47 C -0.5332(4) -0.1665(4) -0.7763(5) 0.059(2) Uani 1 1 d . . .
H47 H -0.5340 -0.1986 -0.8110 0.070 Uiso 1 1 calc R . .
C48 C -0.4659(4) -0.1327(3) -0.7511(4) 0.0417(16) Uani 1 1 d . . .
H48 H -0.4206 -0.1424 -0.7684 0.050 Uiso 1 1 calc R . .
C49 C -0.0035(3) -0.0373(2) -0.8105(3) 0.0209(11) Uani 1 1 d . . .
C50 C 0.0719(3) -0.0230(3) -0.7662(3) 0.0280(12) Uani 1 1 d . . .
H50 H 0.0795 -0.0118 -0.7144 0.034 Uiso 1 1 calc R . .
C51 C 0.1357(3) -0.0256(3) -0.8002(4) 0.0345(14) Uani 1 1 d . . .
H51 H 0.1869 -0.0167 -0.7708 0.041 Uiso 1 1 calc R . .
C52 C 0.1245(4) -0.0410(3) -0.8757(4) 0.0347(14) Uani 1 1 d . . .
H52 H 0.1680 -0.0431 -0.8980 0.042 Uiso 1 1 calc R . .
C53 C 0.0505(4) -0.0534(2) -0.9184(4) 0.0327(14) Uani 1 1 d . . .
H53 H 0.0428 -0.0626 -0.9707 0.039 Uiso 1 1 calc R . .
C54 C -0.0134(3) -0.0526(2) -0.8865(3) 0.0267(12) Uani 1 1 d . . .
H54 H -0.0640 -0.0625 -0.9166 0.032 Uiso 1 1 calc R . .
C55 C -0.0673(3) 0.0186(2) -0.6955(3) 0.0249(12) Uani 1 1 d . . .
C56 C -0.0479(3) 0.0750(3) -0.7178(3) 0.0304(13) Uani 1 1 d . . .
H56 H -0.0399 0.0805 -0.7671 0.037 Uiso 1 1 calc R . .
C57 C -0.0402(4) 0.1236(3) -0.6685(4) 0.0435(17) Uani 1 1 d . . .
H57 H -0.0272 0.1623 -0.6842 0.052 Uiso 1 1 calc R . .
C58 C -0.0514(4) 0.1159(3) -0.5965(4) 0.0513(19) Uani 1 1 d . . .
H58 H -0.0479 0.1495 -0.5634 0.062 Uiso 1 1 calc R . .
C59 C -0.0679(4) 0.0591(3) -0.5724(4) 0.0477(18) Uani 1 1 d . . .
H59 H -0.0730 0.0535 -0.5221 0.057 Uiso 1 1 calc R . .
C60 C -0.0768(4) 0.0104(3) -0.6221(4) 0.0392(15) Uani 1 1 d . . .
H60 H -0.0893 -0.0283 -0.6060 0.047 Uiso 1 1 calc R . .
C61 C -0.1930(3) 0.0511(2) -0.8687(3) 0.0223(11) Uani 1 1 d . . .
C62 C -0.2209(4) 0.0973(3) -0.8309(4) 0.0351(14) Uani 1 1 d . . .
H62 H -0.2468 0.0881 -0.7923 0.042 Uiso 1 1 calc R . .
C63 C -0.2109(4) 0.1571(3) -0.8495(5) 0.0497(19) Uani 1 1 d . . .
H63 H -0.2293 0.1886 -0.8229 0.060 Uiso 1 1 calc R . .
C64 C -0.1745(4) 0.1710(3) -0.9062(4) 0.0413(16) Uani 1 1 d . . .
H64 H -0.1674 0.2120 -0.9185 0.050 Uiso 1 1 calc R . .
C65 C -0.1483(4) 0.1254(3) -0.9450(4) 0.0399(16) Uani 1 1 d . . .
H65 H -0.1243 0.1350 -0.9850 0.048 Uiso 1 1 calc R . .
C66 C -0.1565(4) 0.0658(3) -0.9261(3) 0.0316(13) Uani 1 1 d . . .
H66 H -0.1371 0.0347 -0.9525 0.038 Uiso 1 1 calc R . .
C67 C -0.2131(3) -0.0748(2) -0.9156(3) 0.0240(12) Uani 1 1 d . . .
C68 C -0.1828(3) -0.1339(2) -0.9097(3) 0.0238(12) Uani 1 1 d . . .
H68 H -0.1532 -0.1484 -0.8622 0.029 Uiso 1 1 calc R . .
C69 C -0.1962(4) -0.1709(3) -0.9733(4) 0.0381(15) Uani 1 1 d . . .
H69 H -0.1764 -0.2110 -0.9690 0.046 Uiso 1 1 calc R . .
C70 C -0.2378(5) -0.1496(3) -1.0422(4) 0.063(2) Uani 1 1 d . . .
H70 H -0.2464 -0.1747 -1.0858 0.075 Uiso 1 1 calc R . .
C71 C -0.2672(5) -0.0920(4) -1.0483(5) 0.069(3) Uani 1 1 d . . .
H71 H -0.2960 -0.0778 -1.0964 0.082 Uiso 1 1 calc R . .
C72 C -0.2561(4) -0.0543(3) -0.9864(4) 0.0398(16) Uani 1 1 d . . .
H72 H -0.2774 -0.0147 -0.9917 0.048 Uiso 1 1 calc R . .
C75 C -0.5037(4) 0.2386(3) -0.8876(4) 0.0397(15) Uani 1 1 d . . .
H75 H -0.5200 0.2761 -0.9116 0.048 Uiso 1 1 calc R A 1
C73 C -0.4169(9) 0.1522(7) -0.8593(11) 0.042(4) Uani 0.50 1 d P B 1
H73 H -0.3739 0.1299 -0.8679 0.051 Uiso 0.50 1 calc PR B 1
C74 C -0.4379(11) 0.2050(8) -0.8985(14) 0.065(6) Uani 0.50 1 d P B 1
H74 H -0.4089 0.2192 -0.9328 0.078 Uiso 0.50 1 calc PR B 1
C76 C -0.5408(13) 0.2105(11) -0.8381(13) 0.060(7) Uani 0.50 1 d P B 1
H76 H -0.5869 0.2284 -0.8295 0.072 Uiso 0.50 1 calc PR B 1
C77 C -0.5144(14) 0.1587(10) -0.8014(12) 0.064(7) Uani 0.50 1 d P B 1
H77 H -0.5417 0.1416 -0.7674 0.076 Uiso 0.50 1 calc PR B 1
C73' C -0.4022(8) 0.1757(6) -0.8241(10) 0.034(3) Uani 0.50 1 d P B 2
H73' H -0.3476 0.1686 -0.8058 0.041 Uiso 0.50 1 calc PR B 2
C74' C -0.4258(10) 0.2292(6) -0.8616(12) 0.043(4) Uani 0.50 1 d P B 2
H74' H -0.3888 0.2583 -0.8689 0.052 Uiso 0.50 1 calc PR B 2
C76' C -0.5580(12) 0.2015(9) -0.8763(9) 0.031(4) Uani 0.50 1 d P B 2
H76' H -0.6122 0.2107 -0.8925 0.037 Uiso 0.50 1 calc PR B 2
C77' C -0.5311(10) 0.1480(10) -0.8390(9) 0.037(4) Uani 0.50 1 d P B 2
H77' H -0.5694 0.1200 -0.8316 0.044 Uiso 0.50 1 calc PR B 2

loop_
_atom_site_aniso_label
_atom_site_aniso_U_11
_atom_site_aniso_U_22
_atom_site_aniso_U_33
_atom_site_aniso_U_23
_atom_site_aniso_U_13
_atom_site_aniso_U_12
Pt1 0.01804(11) 0.02346(11) 0.01919(12) 0.00277(8) 0.00446(8) -0.00074(8)
Pt2 0.02129(12) 0.03327(12) 0.03503(15) 0.00519(10) 0.01074(10) 0.00241(9)
Pd 0.0158(2) 0.0249(2) 0.0200(2) 0.00216(16) 0.00660(16) -0.00082(15)
P1 0.0194(7) 0.0240(6) 0.0159(7) 0.0011(5) 0.0039(5) -0.0032(5)
P2 0.0211(7) 0.0383(8) 0.0343(9) 0.0082(7) 0.0155(7) 0.0041(6)
P3 0.0176(7) 0.0233(6) 0.0191(7) 0.0011(5) 0.0061(6) -0.0007(5)
P4 0.0190(7) 0.0220(6) 0.0172(7) -0.0012(5) 0.0060(5) -0.0009(5)
F1 0.042(2) 0.0349(18) 0.0255(19) -0.0022(14) -0.0072(15) -0.0013(15)
F2 0.061(2) 0.043(2) 0.028(2) 0.0110(16) 0.0002(18) 0.0134(18)
F3 0.083(3) 0.0251(18) 0.053(3) 0.0086(17) 0.003(2) 0.0047(19)
F4 0.058(2) 0.0292(18) 0.046(2) -0.0108(16) 0.0019(19) 0.0008(17)
F5 0.042(2) 0.0386(18) 0.0185(18) -0.0034(14) 0.0044(15) 0.0033(15)
F6 0.035(2) 0.091(3) 0.051(3) -0.005(2) -0.002(2) -0.017(2)
F7 0.024(2) 0.120(5) 0.137(5) 0.029(4) -0.015(3) -0.010(3)
F8 0.040(3) 0.073(3) 0.225(7) 0.051(4) 0.066(4) 0.019(2)
F9 0.090(4) 0.078(3) 0.161(6) -0.017(3) 0.101(4) 0.004(3)
F10 0.061(3) 0.063(3) 0.055(3) -0.014(2) 0.035(2) 0.007(2)
F11 0.033(2) 0.057(2) 0.086(3) 0.024(2) 0.017(2) 0.0121(19)
F12 0.026(2) 0.084(3) 0.108(4) 0.037(3) -0.008(2) -0.013(2)
F13 0.069(3) 0.077(3) 0.081(4) 0.007(3) -0.028(3) -0.032(3)
F14 0.074(3) 0.068(3) 0.036(2) -0.005(2) -0.007(2) -0.003(2)
F15 0.0293(19) 0.066(2) 0.032(2) 0.0055(18) 0.0025(16) -0.0009(18)
F16 0.040(2) 0.082(3) 0.073(3) -0.015(2) 0.034(2) -0.007(2)
F17 0.058(3) 0.115(4) 0.067(3) -0.030(3) 0.035(3) 0.008(3)
F18 0.083(3) 0.097(4) 0.054(3) -0.034(3) 0.020(3) -0.007(3)
F19 0.089(4) 0.136(5) 0.074(4) -0.056(3) 0.045(3) -0.066(4)
F20 0.050(3) 0.136(4) 0.053(3) -0.040(3) 0.034(2) -0.045(3)
N 0.032(3) 0.034(3) 0.028(3) 0.001(2) 0.012(2) 0.003(2)
C1 0.019(3) 0.026(3) 0.027(3) 0.001(2) 0.009(2) 0.001(2)
C2 0.027(3) 0.030(3) 0.021(3) -0.001(2) 0.002(2) 0.000(2)
C3 0.035(3) 0.039(3) 0.025(3) 0.009(3) 0.004(3) 0.006(3)
C4 0.040(4) 0.025(3) 0.035(4) 0.005(2) 0.008(3) 0.003(3)
C5 0.039(3) 0.021(3) 0.032(3) -0.005(2) 0.010(3) -0.008(2)
C6 0.028(3) 0.031(3) 0.020(3) -0.001(2) 0.007(2) 0.006(2)
C7 0.026(3) 0.032(3) 0.036(4) 0.010(3) 0.011(3) 0.000(2)
C8 0.019(3) 0.044(4) 0.072(5) 0.020(4) 0.010(3) -0.001(3)
C9 0.025(4) 0.056(5) 0.092(7) 0.024(4) 0.009(4) -0.002(3)
C10 0.019(4) 0.045(4) 0.147(9) 0.042(5) 0.031(5) 0.008(3)
C11 0.063(5) 0.032(4) 0.115(8) 0.022(4) 0.066(6) 0.016(4)
C12 0.028(3) 0.030(3) 0.062(5) 0.006(3) 0.020(3) 0.004(3)
C13 0.022(3) 0.034(3) 0.036(4) 0.016(3) -0.005(3) 0.003(2)
C14 0.030(3) 0.043(4) 0.062(5) 0.013(3) 0.010(3) 0.006(3)
C15 0.023(3) 0.059(5) 0.076(6) 0.028(4) -0.010(4) -0.012(3)
C16 0.038(4) 0.052(4) 0.065(6) 0.012(4) -0.016(4) -0.017(4)
C17 0.054(5) 0.043(4) 0.040(4) 0.007(3) -0.002(4) -0.003(3)
C18 0.025(3) 0.040(3) 0.034(4) 0.010(3) -0.002(3) -0.002(3)
C19 0.032(3) 0.041(3) 0.039(4) 0.002(3) 0.015(3) 0.006(3)
C20 0.028(3) 0.051(4) 0.044(4) 0.000(3) 0.015(3) 0.003(3)
C21 0.044(4) 0.069(5) 0.050(5) -0.006(4) 0.027(4) 0.010(4)
C22 0.058(5) 0.077(5) 0.037(4) -0.020(4) 0.017(4) -0.001(4)
C23 0.055(5) 0.071(5) 0.047(5) -0.012(4) 0.021(4) -0.022(4)
C24 0.043(4) 0.074(5) 0.040(4) -0.013(4) 0.028(3) -0.008(4)
C25 0.027(3) 0.023(3) 0.017(3) 0.000(2) 0.010(2) 0.000(2)
C26 0.023(3) 0.033(3) 0.018(3) 0.003(2) 0.003(2) 0.000(2)
C27 0.027(3) 0.037(3) 0.029(3) 0.007(3) 0.014(3) 0.003(2)
C28 0.043(4) 0.041(3) 0.018(3) 0.004(3) 0.007(3) 0.009(3)
C29 0.035(3) 0.040(3) 0.020(3) 0.000(3) -0.004(3) 0.001(3)
C30 0.031(3) 0.035(3) 0.025(3) -0.001(2) 0.006(3) -0.005(3)
C31 0.025(3) 0.026(3) 0.024(3) -0.005(2) 0.012(2) -0.006(2)
C32 0.030(3) 0.017(2) 0.030(3) -0.006(2) 0.016(3) -0.005(2)
C33 0.049(4) 0.025(3) 0.043(4) -0.008(3) 0.027(3) -0.012(3)
C34 0.038(4) 0.047(4) 0.040(4) -0.022(3) 0.020(3) -0.021(3)
C35 0.038(4) 0.058(4) 0.024(3) -0.008(3) 0.012(3) -0.015(3)
C36 0.033(3) 0.034(3) 0.024(3) -0.001(2) 0.010(3) -0.009(3)
C37 0.045(4) 0.043(3) 0.036(4) 0.008(3) 0.026(3) 0.020(3)
C38 0.041(4) 0.078(5) 0.027(4) 0.004(3) 0.016(3) 0.012(4)
C39 0.052(5) 0.092(6) 0.040(5) -0.008(4) 0.011(4) 0.021(4)
C40 0.105(8) 0.085(6) 0.036(5) 0.002(4) 0.033(5) 0.028(6)
C41 0.110(8) 0.058(5) 0.050(6) 0.006(4) 0.053(6) 0.009(5)
C42 0.071(5) 0.047(4) 0.050(5) 0.002(3) 0.041(4) 0.007(4)
C43 0.026(3) 0.038(3) 0.059(5) 0.024(3) 0.019(3) 0.007(3)
C44 0.040(4) 0.051(4) 0.103(7) 0.026(4) 0.043(5) 0.008(3)
C45 0.037(4) 0.084(6) 0.129(9) 0.029(6) 0.051(6) 0.001(4)
C46 0.045(5) 0.079(6) 0.111(9) 0.025(6) 0.026(5) -0.017(5)
C47 0.030(4) 0.075(5) 0.065(5) 0.025(4) 0.001(4) -0.011(4)
C48 0.024(3) 0.044(4) 0.057(5) 0.015(3) 0.011(3) 0.005(3)
C49 0.019(3) 0.021(2) 0.025(3) 0.006(2) 0.009(2) 0.003(2)
C50 0.026(3) 0.036(3) 0.025(3) 0.003(2) 0.013(3) -0.002(2)
C51 0.018(3) 0.043(3) 0.043(4) 0.007(3) 0.009(3) -0.006(3)
C52 0.030(3) 0.036(3) 0.045(4) 0.000(3) 0.022(3) 0.004(3)
C53 0.038(4) 0.030(3) 0.037(4) -0.004(3) 0.021(3) -0.003(3)
C54 0.031(3) 0.029(3) 0.024(3) -0.003(2) 0.014(3) -0.004(2)
C55 0.024(3) 0.031(3) 0.021(3) -0.012(2) 0.010(2) -0.010(2)
C56 0.029(3) 0.032(3) 0.029(3) -0.003(3) 0.006(3) -0.003(2)
C57 0.040(4) 0.036(3) 0.048(4) -0.013(3) -0.001(3) -0.008(3)
C58 0.040(4) 0.062(5) 0.050(5) -0.036(4) 0.008(3) -0.011(3)
C59 0.043(4) 0.069(5) 0.035(4) -0.018(3) 0.016(3) -0.011(4)
C60 0.036(4) 0.053(4) 0.032(4) -0.005(3) 0.015(3) -0.010(3)
C61 0.024(3) 0.023(3) 0.021(3) 0.002(2) 0.008(2) 0.003(2)
C62 0.035(3) 0.036(3) 0.038(4) -0.006(3) 0.019(3) -0.004(3)
C63 0.059(5) 0.025(3) 0.072(6) -0.004(3) 0.028(4) -0.003(3)
C64 0.044(4) 0.023(3) 0.062(5) 0.006(3) 0.022(4) 0.002(3)
C65 0.045(4) 0.039(3) 0.043(4) 0.011(3) 0.025(3) 0.003(3)
C66 0.038(3) 0.031(3) 0.029(3) 0.002(2) 0.015(3) 0.004(3)
C67 0.024(3) 0.026(3) 0.024(3) -0.005(2) 0.009(2) -0.002(2)
C68 0.025(3) 0.028(3) 0.019(3) 0.002(2) 0.008(2) -0.001(2)
C69 0.041(4) 0.035(3) 0.037(4) -0.015(3) 0.007(3) 0.002(3)
C70 0.075(6) 0.059(5) 0.040(5) -0.033(4) -0.012(4) 0.009(4)
C71 0.086(6) 0.061(5) 0.038(5) -0.018(4) -0.024(4) 0.025(4)
C72 0.045(4) 0.037(3) 0.031(4) -0.007(3) -0.003(3) 0.014(3)
C75 0.043(4) 0.036(3) 0.042(4) 0.007(3) 0.014(3) 0.000(3)
C73 0.028(8) 0.036(9) 0.061(12) 0.022(8) 0.010(8) 0.006(7)
C74 0.054(11) 0.045(11) 0.11(2) 0.034(11) 0.044(13) 0.012(9)
C76 0.054(14) 0.064(14) 0.077(17) 0.035(14) 0.046(13) 0.030(11)
C77 0.087(17) 0.062(13) 0.057(14) 0.039(12) 0.045(13) 0.046(12)
C73' 0.018(7) 0.028(8) 0.055(11) 0.001(6) 0.005(7) -0.006(6)
C74' 0.037(8) 0.017(7) 0.086(14) -0.004(7) 0.035(9) -0.001(6)
C76' 0.031(8) 0.028(7) 0.033(10) 0.012(8) 0.010(8) 0.007(6)
C77' 0.026(7) 0.061(10) 0.027(9) 0.004(9) 0.015(7) -0.002(7)

loop_
_atom_type_symbol
_atom_type_description
_atom_type_scat_dispersion_real
_atom_type_scat_dispersion_imag
_atom_type_scat_source
C C 0.0033 0.0016 'International Tables Vol C Tables 4.2.6.8 and 6.1.1.4'
H H 0.0000 0.0000 'International Tables Vol C Tables 4.2.6.8 and 6.1.1.4'
N N 0.0061 0.0033 'International Tables Vol C Tables 4.2.6.8 and 6.1.1.4'
F F 0.0171 0.0103 'International Tables Vol C Tables 4.2.6.8 and 6.1.1.4'
P P 0.1023 0.0942 'International Tables Vol C Tables 4.2.6.8 and 6.1.1.4'
Pd Pd -0.9988 1.0072 'International Tables Vol C Tables 4.2.6.8 and 6.1.1.4'
Pt Pt -1.7033 8.3905 'International Tables Vol C Tables 4.2.6.8 and 6.1.1.4'

loop_
_geom_angle_atom_site_label_1
_geom_angle_atom_site_label_2
_geom_angle_atom_site_label_3
_geom_angle
_geom_angle_site_symmetry_1
_geom_angle_site_symmetry_3
_geom_angle_publ_flag
C7 Pt1 C1 82.7(2) . . ?
C7 Pt1 P3 90.47(16) . . ?
C1 Pt1 P3 172.70(14) . . ?
C7 Pt1 P1 174.07(16) . . ?
C1 Pt1 P1 91.43(14) . . ?
P3 Pt1 P1 95.37(5) . . ?
C19 Pt2 C13 168.2(2) . . ?
C19 Pt2 N 86.8(2) . . ?
C13 Pt2 N 88.9(2) . . ?
C19 Pt2 P2 93.67(18) . . ?
C13 Pt2 P2 90.14(15) . . ?
N Pt2 P2 177.19(14) . . ?
C19 Pt2 Pd 106.53(17) . . ?
C13 Pt2 Pd 84.26(16) . . ?
N Pt2 Pd 134.74(13) . . ?
P2 Pt2 Pd 47.71(4) . . ?
P2 Pd P1 102.89(5) . . ?
P2 Pd P4 166.37(5) . . ?
P1 Pd P4 90.68(5) . . ?
P2 Pd Pt2 47.55(4) . . ?
P1 Pd Pt2 150.43(4) . . ?
P4 Pd Pt2 118.88(3) . . ?
C25 P1 C31 103.6(2) . . ?
C25 P1 Pd 110.91(17) . . ?
C31 P1 Pd 103.88(18) . . ?
C25 P1 Pt1 109.44(18) . . ?
C31 P1 Pt1 110.07(17) . . ?
Pd P1 Pt1 117.85(5) . . ?
C37 P2 C43 108.2(3) . . ?
C37 P2 Pt2 115.6(2) . . ?
C43 P2 Pt2 108.1(2) . . ?
C37 P2 Pd 117.0(2) . . ?
C43 P2 Pd 121.3(2) . . ?
Pt2 P2 Pd 84.74(5) . . ?
C55 P3 C49 104.0(2) . . ?
C55 P3 P4 99.97(19) . . ?
C49 P3 P4 112.39(18) . . ?
C55 P3 Pt1 119.70(19) . . ?
C49 P3 Pt1 114.70(16) . . ?
P4 P3 Pt1 105.33(6) . . ?
C61 P4 C67 105.9(3) . . ?
C61 P4 P3 106.13(18) . . ?
C67 P4 P3 106.20(18) . . ?
C61 P4 Pd 117.33(17) . . ?
C67 P4 Pd 116.51(18) . . ?
P3 P4 Pd 103.76(6) . . ?
C73 N C77 121.2(12) . . ?
C73 N C73' 35.6(8) . . ?
C77 N C73' 108.0(12) . . ?
C73 N C77' 106.6(10) . . ?
C77 N C77' 30.8(10) . . ?
C73' N C77' 113.2(11) . . ?
C73 N Pt2 120.1(7) . . ?
C77 N Pt2 118.7(9) . . ?
C73' N Pt2 122.2(7) . . ?
C77' N Pt2 124.5(9) . . ?
C6 C1 C2 114.4(5) . . ?
C6 C1 Pt1 122.7(4) . . ?
C2 C1 Pt1 122.5(4) . . ?
F1 C2 C3 116.1(5) . . ?
F1 C2 C1 120.3(5) . . ?
C3 C2 C1 123.5(5) . . ?
F2 C3 C4 119.4(5) . . ?
F2 C3 C2 120.7(5) . . ?
C4 C3 C2 119.9(5) . . ?
F3 C4 C5 120.8(5) . . ?
F3 C4 C3 120.1(6) . . ?
C5 C4 C3 119.1(5) . . ?
F4 C5 C4 120.3(5) . . ?
F4 C5 C6 120.3(5) . . ?
C4 C5 C6 119.4(5) . . ?
F5 C6 C1 120.3(5) . . ?
F5 C6 C5 116.1(5) . . ?
C1 C6 C5 123.6(5) . . ?
C12 C7 C8 116.0(6) . . ?
C12 C7 Pt1 122.2(5) . . ?
C8 C7 Pt1 121.8(5) . . ?
F6 C8 C9 117.3(7) . . ?
F6 C8 C7 120.0(5) . . ?
C9 C8 C7 122.7(8) . . ?
F7 C9 C8 121.3(9) . . ?
F7 C9 C10 119.0(7) . . ?
C8 C9 C10 119.7(8) . . ?
F8 C10 C9 120.4(9) . . ?
F8 C10 C11 118.9(10) . . ?
C9 C10 C11 120.7(7) . . ?
F9 C11 C10 122.3(8) . . ?
F9 C11 C12 119.0(9) . . ?
C10 C11 C12 118.7(8) . . ?
F10 C12 C7 120.8(5) . . ?
F10 C12 C11 117.0(7) . . ?
C7 C12 C11 122.2(7) . . ?
C18 C13 C14 112.6(6) . . ?
C18 C13 Pt2 128.5(4) . . ?
C14 C13 Pt2 118.8(5) . . ?
C15 C14 F11 116.4(6) . . ?
C15 C14 C13 125.0(7) . . ?
F11 C14 C13 118.5(6) . . ?
C16 C15 F12 121.0(7) . . ?
C16 C15 C14 119.0(7) . . ?
F12 C15 C14 120.0(8) . . ?
C15 C16 F13 119.1(7) . . ?
C15 C16 C17 120.2(7) . . ?
F13 C16 C17 120.7(8) . . ?
F14 C17 C16 120.9(7) . . ?
F14 C17 C18 120.4(7) . . ?
C16 C17 C18 118.7(7) . . ?
F15 C18 C13 119.2(5) . . ?
F15 C18 C17 116.4(6) . . ?
C13 C18 C17 124.4(6) . . ?
C24 C19 C20 112.5(6) . . ?
C24 C19 Pt2 129.7(5) . . ?
C20 C19 Pt2 117.6(5) . . ?
F16 C20 C21 116.9(6) . . ?
F16 C20 C19 118.8(6) . . ?
C21 C20 C19 124.3(6) . . ?
F17 C21 C22 119.9(7) . . ?
F17 C21 C20 120.0(7) . . ?
C22 C21 C20 120.0(6) . . ?
F18 C22 C21 120.6(7) . . ?
F18 C22 C23 120.6(7) . . ?
C21 C22 C23 118.9(7) . . ?
F19 C23 C24 122.0(7) . . ?
F19 C23 C22 118.7(7) . . ?
C24 C23 C22 119.2(7) . . ?
F20 C24 C23 115.6(6) . . ?
F20 C24 C19 119.2(6) . . ?
C23 C24 C19 125.2(6) . . ?
C30 C25 C26 118.9(5) . . ?
C30 C25 P1 118.6(4) . . ?
C26 C25 P1 122.4(4) . . ?
C27 C26 C25 119.8(5) . . ?
C27 C26 H26 120.1 . . ?
C25 C26 H26 120.1 . . ?
C28 C27 C26 121.0(5) . . ?
C28 C27 H27 119.5 . . ?
C26 C27 H27 119.5 . . ?
C27 C28 C29 119.8(5) . . ?
C27 C28 H28 120.1 . . ?
C29 C28 H28 120.1 . . ?
C30 C29 C28 119.8(5) . . ?
C30 C29 H29 120.1 . . ?
C28 C29 H29 120.1 . . ?
C29 C30 C25 120.7(5) . . ?
C29 C30 H30 119.7 . . ?
C25 C30 H30 119.7 . . ?
C36 C31 C32 118.3(5) . . ?
C36 C31 P1 121.1(4) . . ?
C32 C31 P1 120.4(4) . . ?
C33 C32 C31 119.7(6) . . ?
C33 C32 H32 120.2 . . ?
C31 C32 H32 120.2 . . ?
C34 C33 C32 121.2(6) . . ?
C34 C33 H33 119.4 . . ?
C32 C33 H33 119.4 . . ?
C33 C34 C35 119.7(6) . . ?
C33 C34 H34 120.1 . . ?
C35 C34 H34 120.1 . . ?
C36 C35 C34 120.2(6) . . ?
C36 C35 H35 119.9 . . ?
C34 C35 H35 119.9 . . ?
C35 C36 C31 120.7(5) . . ?
C35 C36 H36 119.6 . . ?
C31 C36 H36 119.6 . . ?
C38 C37 C42 118.1(7) . . ?
C38 C37 P2 117.5(5) . . ?
C42 C37 P2 124.4(6) . . ?
C37 C38 C39 121.6(7) . . ?
C37 C38 H38 119.2 . . ?
C39 C38 H38 119.2 . . ?
C40 C39 C38 119.5(9) . . ?
C40 C39 H39 120.3 . . ?
C38 C39 H39 120.3 . . ?
C41 C40 C39 120.0(9) . . ?
C41 C40 H40 120.0 . . ?
C39 C40 H40 120.0 . . ?
C40 C41 C42 120.9(8) . . ?
C40 C41 H41 119.5 . . ?
C42 C41 H41 119.5 . . ?
C41 C42 C37 119.9(8) . . ?
C41 C42 H42 120.0 . . ?
C37 C42 H42 120.0 . . ?
C44 C43 C48 118.4(7) . . ?
C44 C43 P2 121.9(6) . . ?
C48 C43 P2 119.0(5) . . ?
C43 C44 C45 118.3(8) . . ?
C43 C44 H44 120.8 . . ?
C45 C44 H44 120.8 . . ?
C46 C45 C44 122.1(8) . . ?
C46 C45 H45 118.9 . . ?
C44 C45 H45 118.9 . . ?
C45 C46 C47 119.3(8) . . ?
C45 C46 H46 120.4 . . ?
C47 C46 H46 120.4 . . ?
C46 C47 C48 120.3(9) . . ?
C46 C47 H47 119.9 . . ?
C48 C47 H47 119.9 . . ?
C47 C48 C43 121.5(7) . . ?
C47 C48 H48 119.3 . . ?
C43 C48 H48 119.3 . . ?
C54 C49 C50 119.6(5) . . ?
C54 C49 P3 123.0(4) . . ?
C50 C49 P3 116.7(4) . . ?
C51 C50 C49 118.7(6) . . ?
C51 C50 H50 120.7 . . ?
C49 C50 H50 120.7 . . ?
C52 C51 C50 120.8(6) . . ?
C52 C51 H51 119.6 . . ?
C50 C51 H51 119.6 . . ?
C53 C52 C51 119.6(6) . . ?
C53 C52 H52 120.2 . . ?
C51 C52 H52 120.2 . . ?
C52 C53 C54 121.2(6) . . ?
C52 C53 H53 119.4 . . ?
C54 C53 H53 119.4 . . ?
C53 C54 C49 120.1(6) . . ?
C53 C54 H54 120.0 . . ?
C49 C54 H54 120.0 . . ?
C56 C55 C60 119.5(5) . . ?
C56 C55 P3 121.6(4) . . ?
C60 C55 P3 118.8(4) . . ?
C55 C56 C57 120.4(6) . . ?
C55 C56 H56 119.8 . . ?
C57 C56 H56 119.8 . . ?
C58 C57 C56 120.1(6) . . ?
C58 C57 H57 119.9 . . ?
C56 C57 H57 119.9 . . ?
C57 C58 C59 120.1(6) . . ?
C57 C58 H58 119.9 . . ?
C59 C58 H58 119.9 . . ?
C58 C59 C60 120.0(7) . . ?
C58 C59 H59 120.0 . . ?
C60 C59 H59 120.0 . . ?
C59 C60 C55 119.8(6) . . ?
C59 C60 H60 120.1 . . ?
C55 C60 H60 120.1 . . ?
C62 C61 C66 118.8(5) . . ?
C62 C61 P4 116.7(4) . . ?
C66 C61 P4 124.3(4) . . ?
C61 C62 C63 120.2(6) . . ?
C61 C62 H62 119.9 . . ?
C63 C62 H62 119.9 . . ?
C64 C63 C62 120.4(6) . . ?
C64 C63 H63 119.8 . . ?
C62 C63 H63 119.8 . . ?
C63 C64 C65 119.7(6) . . ?
C63 C64 H64 120.2 . . ?
C65 C64 H64 120.2 . . ?
C64 C65 C66 120.5(6) . . ?
C64 C65 H65 119.8 . . ?
C66 C65 H65 119.8 . . ?
C65 C66 C61 120.4(5) . . ?
C65 C66 H66 119.8 . . ?
C61 C66 H66 119.8 . . ?
C72 C67 C68 118.8(5) . . ?
C72 C67 P4 119.4(4) . . ?
C68 C67 P4 121.7(4) . . ?
C69 C68 C67 120.2(5) . . ?
C69 C68 H68 119.9 . . ?
C67 C68 H68 119.9 . . ?
C70 C69 C68 119.9(6) . . ?
C70 C69 H69 120.1 . . ?
C68 C69 H69 120.1 . . ?
C69 C70 C71 120.1(6) . . ?
C69 C70 H70 119.9 . . ?
C71 C70 H70 119.9 . . ?
C70 C71 C72 121.7(7) . . ?
C70 C71 H71 119.2 . . ?
C72 C71 H71 119.2 . . ?
C71 C72 C67 119.3(6) . . ?
C71 C72 H72 120.3 . . ?
C67 C72 H72 120.3 . . ?
C76' C75 C74' 124.3(12) . . ?
C76' C75 C76 30.6(10) . . ?
C74' C75 C76 107.7(13) . . ?
C76' C75 C74 109.9(12) . . ?
C74' C75 C74 35.2(10) . . ?
C76 C75 C74 112.6(13) . . ?
C76' C75 H75 118.0 . . ?
C74' C75 H75 117.5 . . ?
C76 C75 H75 123.7 . . ?
C74 C75 H75 123.7 . . ?
N C73 C74 122.4(15) . . ?
N C73 H73 118.8 . . ?
C74 C73 H73 118.8 . . ?
C73 C74 C75 119.6(16) . . ?
C73 C74 H74 120.2 . . ?
C75 C74 H74 120.2 . . ?
C77 C76 C75 122.9(19) . . ?
C77 C76 H76 118.6 . . ?
C75 C76 H76 118.6 . . ?
N C77 C76 121.2(18) . . ?
N C77 H77 119.4 . . ?
C76 C77 H77 119.4 . . ?
N C73' C74' 123.7(13) . . ?
N C73' H73' 118.1 . . ?
C74' C73' H73' 118.1 . . ?
C75 C74' C73' 117.4(13) . . ?
C75 C74' H74' 121.3 . . ?
C73' C74' H74' 121.3 . . ?
C75 C76' C77' 115.9(16) . . ?
C75 C76' H76' 122.1 . . ?
C77' C76' H76' 122.1 . . ?
N C77' C76' 125.4(16) . . ?
N C77' H77' 117.3 . . ?
C76' C77' H77' 117.3 . . ?

loop_
_geom_bond_atom_site_label_1
_geom_bond_atom_site_label_2
_geom_bond_distance
_geom_bond_site_symmetry_2
_geom_bond_publ_flag
Pt1 C7 2.059(6) . ?
Pt1 C1 2.074(5) . ?
Pt1 P3 2.2813(13) . ?
Pt1 P1 2.3541(14) . ?
Pt2 C19 2.060(7) . ?
Pt2 C13 2.083(6) . ?
Pt2 N 2.133(5) . ?
Pt2 P2 2.2654(15) . ?
Pt2 Pd 3.0571(4) . ?
Pd P2 2.2711(15) . ?
Pd P1 2.3088(14) . ?
Pd P4 2.4157(14) . ?
P1 C25 1.838(5) . ?
P1 C31 1.851(5) . ?
P2 C37 1.825(7) . ?
P2 C43 1.837(6) . ?
P3 C55 1.832(5) . ?
P3 C49 1.832(5) . ?
P3 P4 2.2289(19) . ?
P4 C61 1.822(5) . ?
P4 C67 1.833(5) . ?
F1 C2 1.357(6) . ?
F2 C3 1.358(7) . ?
F3 C4 1.347(6) . ?
F4 C5 1.365(6) . ?
F5 C6 1.362(6) . ?
F6 C8 1.355(9) . ?
F7 C9 1.347(10) . ?
F8 C10 1.361(8) . ?
F9 C11 1.339(10) . ?
F10 C12 1.350(8) . ?
F11 C14 1.385(8) . ?
F12 C15 1.360(8) . ?
F13 C16 1.358(8) . ?
F14 C17 1.337(9) . ?
F15 C18 1.357(7) . ?
F16 C20 1.363(7) . ?
F17 C21 1.368(8) . ?
F18 C22 1.346(8) . ?
F19 C23 1.349(8) . ?
F20 C24 1.353(7) . ?
N C73 1.273(17) . ?
N C77 1.28(2) . ?
N C73' 1.373(15) . ?
N C77' 1.386(19) . ?
C1 C6 1.386(8) . ?
C1 C2 1.390(8) . ?
C2 C3 1.380(8) . ?
C3 C4 1.376(9) . ?
C4 C5 1.374(8) . ?
C5 C6 1.392(8) . ?
C7 C12 1.372(9) . ?
C7 C8 1.411(9) . ?
C8 C9 1.368(10) . ?
C9 C10 1.369(13) . ?
C10 C11 1.371(13) . ?
C11 C12 1.418(9) . ?
C13 C18 1.383(9) . ?
C13 C14 1.393(9) . ?
C14 C15 1.382(11) . ?
C15 C16 1.353(12) . ?
C16 C17 1.370(11) . ?
C17 C18 1.398(9) . ?
C19 C24 1.390(9) . ?
C19 C20 1.401(8) . ?
C20 C21 1.377(10) . ?
C21 C22 1.370(10) . ?
C22 C23 1.378(10) . ?
C23 C24 1.377(10) . ?
C25 C30 1.397(8) . ?
C25 C26 1.400(7) . ?
C26 C27 1.387(8) . ?
C26 H26 0.9500 . ?
C27 C28 1.375(8) . ?
C27 H27 0.9500 . ?
C28 C29 1.392(9) . ?
C28 H28 0.9500 . ?
C29 C30 1.388(8) . ?
C29 H29 0.9500 . ?
C30 H30 0.9500 . ?
C31 C36 1.406(8) . ?
C31 C32 1.406(7) . ?
C32 C33 1.394(8) . ?
C32 H32 0.9500 . ?
C33 C34 1.372(9) . ?
C33 H33 0.9500 . ?
C34 C35 1.386(9) . ?
C34 H34 0.9500 . ?
C35 C36 1.386(8) . ?
C35 H35 0.9500 . ?
C36 H36 0.9500 . ?
C37 C38 1.372(10) . ?
C37 C42 1.403(9) . ?
C38 C39 1.394(10) . ?
C38 H38 0.9500 . ?
C39 C40 1.381(12) . ?
C39 H39 0.9500 . ?
C40 C41 1.356(13) . ?
C40 H40 0.9500 . ?
C41 C42 1.394(12) . ?
C41 H41 0.9500 . ?
C42 H42 0.9500 . ?
C43 C44 1.397(9) . ?
C43 C48 1.400(10) . ?
C44 C45 1.413(12) . ?
C44 H44 0.9500 . ?
C45 C46 1.367(14) . ?
C45 H45 0.9500 . ?
C46 C47 1.369(12) . ?
C46 H46 0.9500 . ?
C47 C48 1.382(9) . ?
C47 H47 0.9500 . ?
C48 H48 0.9500 . ?
C49 C54 1.392(8) . ?
C49 C50 1.410(8) . ?
C50 C51 1.410(8) . ?
C50 H50 0.9500 . ?
C51 C52 1.382(9) . ?
C51 H51 0.9500 . ?
C52 C53 1.372(9) . ?
C52 H52 0.9500 . ?
C53 C54 1.386(8) . ?
C53 H53 0.9500 . ?
C54 H54 0.9500 . ?
C55 C56 1.386(8) . ?
C55 C60 1.397(8) . ?
C56 C57 1.388(8) . ?
C56 H56 0.9500 . ?
C57 C58 1.381(10) . ?
C57 H57 0.9500 . ?
C58 C59 1.387(10) . ?
C58 H58 0.9500 . ?
C59 C60 1.393(9) . ?
C59 H59 0.9500 . ?
C60 H60 0.9500 . ?
C61 C62 1.388(8) . ?
C61 C66 1.394(8) . ?
C62 C63 1.391(8) . ?
C62 H62 0.9500 . ?
C63 C64 1.376(10) . ?
C63 H63 0.9500 . ?
C64 C65 1.376(9) . ?
C64 H64 0.9500 . ?
C65 C66 1.383(8) . ?
C65 H65 0.9500 . ?
C66 H66 0.9500 . ?
C67 C72 1.400(8) . ?
C67 C68 1.409(7) . ?
C68 C69 1.391(8) . ?
C68 H68 0.9500 . ?
C69 C70 1.372(10) . ?
C69 H69 0.9500 . ?
C70 C71 1.373(10) . ?
C70 H70 0.9500 . ?
C71 C72 1.377(9) . ?
C71 H71 0.9500 . ?
C72 H72 0.9500 . ?
C75 C76' 1.32(2) . ?
C75 C74' 1.353(18) . ?
C75 C76 1.38(2) . ?
C75 C74 1.432(19) . ?
C75 H75 0.9500 . ?
C73 C74 1.37(2) . ?
C73 H73 0.9500 . ?
C74 H74 0.9500 . ?
C76 C77 1.35(3) . ?
C76 H76 0.9500 . ?
C77 H77 0.9500 . ?
C73' C74' 1.38(2) . ?
C73' H73' 0.9500 . ?
C74' H74' 0.9500 . ?
C76' C77' 1.39(3) . ?
C76' H76' 0.9500 . ?
C77' H77' 0.9500 . ?
